data_7206848
loop_
_publ_author_name
'Artigau, Marine'
'Bonnet, Antoine'
'Ladeira, Sonia'
'Hoffmann, Pascal'
'Vigroux, Alain'

_publ_section_title
;
 A free-base dipyrrin capable of forming extended architectures comparable
 to those of its metal(ii) complex counterparts
;
_journal_issue 23
_journal_name_full CrystEngComm
_journal_page_first 7149
_journal_paper_doi 10.1039/c1ce05913k
_journal_volume 13
_journal_year 2011
_chemical_compound_source 'synthesis as described'
_chemical_formula_moiety 'C34 H26 Cu N4 O4'
_chemical_formula_sum 'C34 H26 Cu N4 O4'
_chemical_formula_weight 618.14
_chemical_name_systematic
;
?
;
_space_group_IT_number 15
_symmetry_cell_setting monoclinic
_symmetry_Int_Tables_number 15
_symmetry_space_group_name_Hall '-C 2yc'
_symmetry_space_group_name_H-M 'C 1 2/c 1'
_atom_sites_solution_hydrogens geom
_atom_sites_solution_primary direct
_atom_sites_solution_secondary difmap
_cell_angle_alpha 90
_cell_angle_beta 90.592(2)
_cell_angle_gamma 90
_cell_formula_units_Z 16
_cell_length_a 23.0164(6)
_cell_length_b 20.7890(6)
_cell_length_c 23.3891(7)
_cell_measurement_reflns_used 7572
_cell_measurement_temperature 180(2)
_cell_measurement_theta_max 23.72
_cell_measurement_theta_min 2.5
_cell_measurement_wavelength 0.71073
_cell_volume 11190.8(5)
_computing_cell_refinement 'Bruker SMART'
_computing_data_collection 'Bruker SMART'
_computing_data_reduction 'Bruker SAINT'
_computing_molecular_graphics 'Ortep-3 for Windows (Farrugia, 1997)'
_computing_publication_material 'WinGX publication routines (Farrugia, 1999)'
_computing_structure_refinement 'SHELXL-97 (Sheldrick, 1997)'
_computing_structure_solution 'SHELXS-97 (Sheldrick, 1990)'
_diffrn_ambient_temperature 180(2)
_diffrn_measured_fraction_theta_full 0.992
_diffrn_measured_fraction_theta_max 0.992
_diffrn_measurement_device_type 'Bruker Kappa APEX II'
_diffrn_measurement_method \w-\f
_diffrn_radiation_monochromator graphite
_diffrn_radiation_probe x-ray
_diffrn_radiation_source 'fine-focus sealed tube'
_diffrn_radiation_type MoK\a
_diffrn_radiation_wavelength 0.71073
_diffrn_reflns_av_R_equivalents 0.1145
_diffrn_reflns_av_unetI/netI 0.1321
_diffrn_reflns_limit_h_max 27
_diffrn_reflns_limit_h_min -28
_diffrn_reflns_limit_k_max 22
_diffrn_reflns_limit_k_min -25
_diffrn_reflns_limit_l_max 29
_diffrn_reflns_limit_l_min -29
_diffrn_reflns_number 78344
_diffrn_reflns_theta_full 26.37
_diffrn_reflns_theta_max 26.37
_diffrn_reflns_theta_min 5.11
_diffrn_standards_decay_% 0
_diffrn_standards_interval_count 0
_diffrn_standards_interval_time 0
_diffrn_standards_number 0
_exptl_absorpt_coefficient_mu 0.829
_exptl_absorpt_correction_T_max 0.975
_exptl_absorpt_correction_T_min 0.950
_exptl_absorpt_correction_type multi-scan
_exptl_absorpt_process_details
;
[c.f. r.h. blessing, acta cryst. (1995), a51, 33-38]
;
_exptl_crystal_colour red
_exptl_crystal_density_diffrn 1.468
_exptl_crystal_density_method 'not measured'
_exptl_crystal_description needle
_exptl_crystal_F_000 5104
_exptl_crystal_size_max 0.32
_exptl_crystal_size_mid 0.05
_exptl_crystal_size_min 0.03
_refine_diff_density_max 1.236
_refine_diff_density_min -0.909
_refine_diff_density_rms 0.079
_refine_ls_extinction_method none
_refine_ls_goodness_of_fit_ref 0.878
_refine_ls_hydrogen_treatment constr
_refine_ls_matrix_type full
_refine_ls_number_parameters 781
_refine_ls_number_reflns 11351
_refine_ls_number_restraints 0
_refine_ls_restrained_S_all 0.878
_refine_ls_R_factor_all 0.123
_refine_ls_R_factor_gt 0.0481
_refine_ls_shift/su_max 0.006
_refine_ls_shift/su_mean 0
_refine_ls_structure_factor_coef Fsqd
_refine_ls_weighting_details 'calc w=1/[\s^2^(Fo^2^)+(0.0584P)^2^+0.0000P] where P=(Fo^2^+2Fc^2^)/3'
_refine_ls_weighting_scheme calc
_refine_ls_wR_factor_gt 0.108
_refine_ls_wR_factor_ref 0.125
_reflns_number_gt 5702
_reflns_number_total 11351
_reflns_threshold_expression >2sigma(I)
_cod_data_source_file c1ce05913k.txt
_cod_data_source_block Cu[L]2
_cod_original_sg_symbol_H-M 'C 2/c'
_cod_database_code 7206848

loop_
_symmetry_equiv_pos_as_xyz
'x, y, z'
'-x, y, -z+1/2'
'x+1/2, y+1/2, z'
'-x+1/2, y+1/2, -z+1/2'
'-x, -y, -z'
'x, -y, z-1/2'
'-x+1/2, -y+1/2, -z'
'x+1/2, -y+1/2, z-1/2'

loop_
_atom_site_label
_atom_site_type_symbol
_atom_site_fract_x
_atom_site_fract_y
_atom_site_fract_z
_atom_site_U_iso_or_equiv
_atom_site_adp_type
_atom_site_occupancy
_atom_site_symmetry_multiplicity
_atom_site_calc_flag
_atom_site_refinement_flags
C61 C 0.10806(16) 0.51877(16) 0.68262(16) 0.0196(9) Uani 1 1 d .
C60 C 0.08374(15) 0.49148(16) 0.63332(16) 0.0188(9) Uani 1 1 d .
C57 C 0.12051(15) 0.49007(17) 0.58107(16) 0.0185(9) Uani 1 1 d .
C56 C 0.13320(16) 0.54847(17) 0.55424(16) 0.0218(9) Uani 1 1 d .
H56 H 0.1206 0.5878 0.5706 0.026 Uiso 1 1 calc R
C55 C 0.16402(16) 0.54890(17) 0.50398(17) 0.0226(9) Uani 1 1 d .
H55 H 0.1723 0.5887 0.4858 0.027 Uiso 1 1 calc R
C54 C 0.18290(15) 0.49214(17) 0.47982(16) 0.0203(9) Uani 1 1 d .
C53 C 0.21226(16) 0.49065(19) 0.42287(17) 0.0230(9) Uani 1 1 d .
C52 C 0.24129(19) 0.5531(2) 0.34397(17) 0.0366(11) Uani 1 1 d .
H52A H 0.2817 0.5385 0.3474 0.055 Uiso 1 1 calc R
H52B H 0.2406 0.5978 0.3305 0.055 Uiso 1 1 calc R
H52C H 0.2203 0.5257 0.3166 0.055 Uiso 1 1 calc R
C59 C 0.17250(16) 0.43383(17) 0.50821(16) 0.0224(9) Uani 1 1 d .
H59 H 0.187 0.3946 0.4932 0.027 Uiso 1 1 calc R
C58 C 0.14118(16) 0.43374(17) 0.55787(17) 0.0233(9) Uani 1 1 d .
H58 H 0.1336 0.3941 0.5766 0.028 Uiso 1 1 calc R
C65 C 0.02803(16) 0.46494(16) 0.62765(16) 0.0200(9) Uani 1 1 d .
C68 C -0.05928(17) 0.43479(19) 0.65060(18) 0.0291(10) Uani 1 1 d .
H68 H -0.0937 0.4273 0.6716 0.035 Uiso 1 1 calc R
C67 C -0.05191(18) 0.4165(2) 0.59462(19) 0.0369(11) Uani 1 1 d .
H67 H -0.0793 0.3943 0.5712 0.044 Uiso 1 1 calc R
C66 C 0.00271(17) 0.43632(18) 0.57899(17) 0.0287(10) Uani 1 1 d .
H66 H 0.0199 0.4316 0.5425 0.034 Uiso 1 1 calc R
C62 C 0.16485(16) 0.54490(16) 0.69037(17) 0.0236(9) Uani 1 1 d .
H62 H 0.1943 0.5483 0.6623 0.028 Uiso 1 1 calc R
C63 C 0.16854(17) 0.56398(18) 0.74596(18) 0.0310(10) Uani 1 1 d .
H63 H 0.2011 0.5837 0.7641 0.037 Uiso 1 1 calc R
C64 C 0.11521(17) 0.54904(18) 0.77140(18) 0.0289(10) Uani 1 1 d .
H64 H 0.1063 0.5574 0.8103 0.035 Uiso 1 1 calc R
C10 C 0.41582(15) 0.67964(16) 0.66014(16) 0.0184(8) Uani 1 1 d .
C9 C 0.37687(14) 0.72957(16) 0.67119(15) 0.0164(8) Uani 1 1 d .
C6 C 0.32321(14) 0.73356(15) 0.63522(15) 0.0161(8) Uani 1 1 d .
C5 C 0.28601(16) 0.68129(16) 0.62863(17) 0.0228(9) Uani 1 1 d .
H5 H 0.2958 0.6414 0.646 0.027 Uiso 1 1 calc R
C4 C 0.23479(16) 0.68653(17) 0.59701(16) 0.0234(9) Uani 1 1 d .
H4 H 0.2093 0.6507 0.5935 0.028 Uiso 1 1 calc R
C3 C 0.22107(15) 0.74410(16) 0.57065(15) 0.0181(8) Uani 1 1 d .
C2 C 0.16587(16) 0.75462(18) 0.53760(16) 0.0208(9) Uani 1 1 d .
C1 C 0.07346(17) 0.7160(2) 0.5132(2) 0.0419(12) Uani 1 1 d .
H1A H 0.0546 0.7533 0.5307 0.063 Uiso 1 1 calc R
H1B H 0.0488 0.6779 0.5177 0.063 Uiso 1 1 calc R
H1C H 0.0793 0.7243 0.4724 0.063 Uiso 1 1 calc R
C8 C 0.25867(16) 0.79600(16) 0.57533(15) 0.0181(9) Uani 1 1 d .
H8 H 0.2498 0.8352 0.5563 0.022 Uiso 1 1 calc R
C7 C 0.30892(15) 0.79071(16) 0.60754(15) 0.0167(8) Uani 1 1 d .
H7 H 0.3342 0.8267 0.6109 0.02 Uiso 1 1 calc R
C14 C 0.38458(14) 0.77662(16) 0.71326(15) 0.0174(8) Uani 1 1 d .
C17 C 0.42790(17) 0.83458(17) 0.77900(17) 0.0250(9) Uani 1 1 d .
H17 H 0.4567 0.8512 0.8044 0.03 Uiso 1 1 calc R
C16 C 0.37085(17) 0.85831(18) 0.77447(17) 0.0255(9) Uani 1 1 d .
H16 H 0.3543 0.8925 0.7959 0.031 Uiso 1 1 calc R
C15 C 0.34399(16) 0.82236(16) 0.73312(16) 0.0210(9) Uani 1 1 d .
H15 H 0.305 0.8272 0.72 0.025 Uiso 1 1 calc R
C11 C 0.41642(17) 0.63570(17) 0.61397(17) 0.0249(9) Uani 1 1 d .
H11 H 0.389 0.6339 0.5834 0.03 Uiso 1 1 calc R
C12 C 0.46332(17) 0.59635(17) 0.62109(18) 0.0286(10) Uani 1 1 d .
H12 H 0.4747 0.5621 0.5967 0.034 Uiso 1 1 calc R
C13 C 0.49147(17) 0.61655(17) 0.67175(18) 0.0266(10) Uani 1 1 d .
H13 H 0.5256 0.5972 0.6871 0.032 Uiso 1 1 calc R
C44 C 0.40074(16) 0.49846(17) 0.31763(17) 0.0231(9) Uani 1 1 d .
C43 C 0.42303(16) 0.52296(17) 0.36910(17) 0.0227(9) Uani 1 1 d .
C40 C 0.39002(16) 0.50846(17) 0.42222(16) 0.0209(9) Uani 1 1 d .
C39 C 0.38560(17) 0.44621(18) 0.44433(18) 0.0294(10) Uani 1 1 d .
H39 H 0.4032 0.4114 0.4247 0.035 Uiso 1 1 calc R
C38 C 0.35621(17) 0.43459(18) 0.49404(17) 0.0275(10) Uani 1 1 d .
H38 H 0.3533 0.3919 0.5083 0.033 Uiso 1 1 calc R
C37 C 0.33078(15) 0.48503(17) 0.52348(16) 0.0208(9) Uani 1 1 d .
C36 C 0.30145(16) 0.47739(19) 0.57955(18) 0.0249(10) Uani 1 1 d .
C35 C 0.2728(2) 0.4068(2) 0.65246(18) 0.0418(12) Uani 1 1 d .
H35A H 0.2945 0.4301 0.6822 0.063 Uiso 1 1 calc R
H35B H 0.2725 0.3608 0.6616 0.063 Uiso 1 1 calc R
H35C H 0.2328 0.4229 0.6506 0.063 Uiso 1 1 calc R
C42 C 0.33376(16) 0.54662(17) 0.50127(16) 0.0223(9) Uani 1 1 d .
H42 H 0.3154 0.5812 0.5205 0.027 Uiso 1 1 calc R
C41 C 0.36329(16) 0.55803(17) 0.45134(16) 0.0214(9) Uani 1 1 d .
H41 H 0.3653 0.6006 0.4367 0.026 Uiso 1 1 calc R
C48 C 0.47204(16) 0.56259(18) 0.37432(17) 0.0258(9) Uani 1 1 d .
C51 C 0.54994(18) 0.6169(2) 0.34881(19) 0.0365(11) Uani 1 1 d .
H51 H 0.5807 0.634 0.3268 0.044 Uiso 1 1 calc R
C50 C 0.54125(19) 0.6298(2) 0.4071(2) 0.0426(12) Uani 1 1 d .
H50 H 0.5642 0.6573 0.4307 0.051 Uiso 1 1 calc R
C49 C 0.49339(18) 0.5953(2) 0.42336(18) 0.0351(11) Uani 1 1 d .
H49 H 0.4775 0.5936 0.4607 0.042 Uiso 1 1 calc R
C45 C 0.35281(17) 0.45687(18) 0.30936(18) 0.0299(10) Uani 1 1 d .
H45 H 0.3297 0.4383 0.3384 0.036 Uiso 1 1 calc R
C46 C 0.34586(18) 0.4484(2) 0.2519(2) 0.0402(12) Uani 1 1 d .
H46 H 0.3172 0.4228 0.2332 0.048 Uiso 1 1 calc R
C47 C 0.38914(18) 0.4849(2) 0.22582(19) 0.0365(11) Uani 1 1 d .
H47 H 0.3941 0.4879 0.1856 0.044 Uiso 1 1 calc R
C31 C 0.08947(18) 0.69000(19) 0.84126(18) 0.0294(10) Uani 1 1 d .
C26 C 0.13290(17) 0.72185(19) 0.81164(17) 0.0291(10) Uani 1 1 d .
C23 C 0.19108(16) 0.72648(18) 0.83978(18) 0.0291(10) Uani 1 1 d .
C22 C 0.24244(16) 0.70952(17) 0.81137(18) 0.0272(10) Uani 1 1 d .
H22 H 0.2406 0.6943 0.7731 0.033 Uiso 1 1 calc R
C21 C 0.29492(18) 0.71495(18) 0.83870(19) 0.0342(10) Uani 1 1 d .
H21 H 0.3293 0.7024 0.8195 0.041 Uiso 1 1 calc R
C20 C 0.29894(18) 0.73853(19) 0.89417(19) 0.0333(11) Uani 1 1 d .
C19 C 0.3555(2) 0.7459(2) 0.9261(2) 0.0411(12) Uani 1 1 d .
C18 C 0.45656(19) 0.7437(2) 0.9211(2) 0.0561(14) Uani 1 1 d .
H18A H 0.4507 0.7708 0.9548 0.084 Uiso 1 1 calc R
H18B H 0.4833 0.7651 0.8949 0.084 Uiso 1 1 calc R
H18C H 0.4731 0.7023 0.933 0.084 Uiso 1 1 calc R
C24 C 0.19579(19) 0.7507(2) 0.89588(19) 0.0372(11) Uani 1 1 d .
H24 H 0.1617 0.7628 0.9157 0.045 Uiso 1 1 calc R
C27 C 0.12587(17) 0.75123(18) 0.75844(18) 0.0300(10) Uani 1 1 d .
C30 C 0.08284(18) 0.7843(2) 0.67921(18) 0.0348(10) Uani 1 1 d .
H30 H 0.0552 0.7897 0.6491 0.042 Uiso 1 1 calc R
C29 C 0.13659(19) 0.8149(2) 0.6816(2) 0.0384(12) Uani 1 1 d .
H29 H 0.1508 0.8453 0.6548 0.046 Uiso 1 1 calc R
C28 C 0.16481(19) 0.7936(2) 0.72866(19) 0.0362(11) Uani 1 1 d .
H28 H 0.2033 0.8045 0.7401 0.043 Uiso 1 1 calc R
C32 C 0.0950(2) 0.64983(19) 0.89063(19) 0.0376(11) Uani 1 1 d .
H32 H 0.1299 0.6438 0.912 0.045 Uiso 1 1 calc R
C33 C 0.04206(18) 0.6207(2) 0.90295(18) 0.0323(10) Uani 1 1 d .
H33 H 0.0331 0.5913 0.9327 0.039 Uiso 1 1 calc R
C34 C 0.0044(2) 0.6466(2) 0.8590(2) 0.0418(12) Uani 1 1 d .
H34 H -0.0358 0.6366 0.8562 0.05 Uiso 1 1 calc R
C25 C 0.24858(19) 0.7569(2) 0.92204(19) 0.0373(11) Uani 1 1 d .
H25 H 0.251 0.7739 0.9597 0.045 Uiso 1 1 calc R
N7 N 0.07899(13) 0.52179(14) 0.73442(14) 0.0234(8) Uani 1 1 d .
N8 N -0.01216(13) 0.46446(13) 0.67195(13) 0.0212(7) Uani 1 1 d .
N1 N 0.46408(13) 0.66623(14) 0.69549(14) 0.0220(7) Uani 1 1 d .
N2 N 0.43648(12) 0.78565(13) 0.74305(13) 0.0208(7) Uani 1 1 d .
N5 N 0.42264(13) 0.51478(15) 0.26421(14) 0.0254(8) Uani 1 1 d .
N6 N 0.50871(13) 0.57704(15) 0.32862(14) 0.0280(8) Uani 1 1 d .
N4 N 0.03147(14) 0.68638(16) 0.82224(15) 0.0323(9) Uani 1 1 d .
N3 N 0.07481(14) 0.74596(16) 0.72507(15) 0.0329(9) Uani 1 1 d .
O7 O 0.21360(11) 0.54918(12) 0.39945(11) 0.0296(7) Uani 1 1 d .
O8 O 0.23180(13) 0.44314(13) 0.40139(12) 0.0381(8) Uani 1 1 d .
O1 O 0.12925(11) 0.70493(12) 0.54094(12) 0.0307(7) Uani 1 1 d .
O2 O 0.15488(11) 0.80287(12) 0.51148(12) 0.0289(7) Uani 1 1 d .
O5 O 0.30041(12) 0.41655(12) 0.59791(12) 0.0339(7) Uani 1 1 d .
O6 O 0.28099(13) 0.52105(13) 0.60612(12) 0.0362(7) Uani 1 1 d .
O3 O 0.40094(13) 0.73290(15) 0.89213(14) 0.0527(9) Uani 1 1 d .
O4 O 0.35938(15) 0.7628(2) 0.97470(16) 0.0814(13) Uani 1 1 d .
Cu4 Cu 0 0.49385(3) 0.75 0.02233(18) Uani 1 2 d S
Cu1 Cu 0.5 0.72500(3) 0.75 0.02100(17) Uani 1 2 d S
Cu3 Cu 0.5 0.55019(3) 0.25 0.0296(2) Uani 1 2 d S
Cu2 Cu 0 0.71475(3) 0.75 0.0326(2) Uani 1 2 d S

loop_
_atom_site_aniso_label
_atom_site_aniso_U_11
_atom_site_aniso_U_22
_atom_site_aniso_U_33
_atom_site_aniso_U_23
_atom_site_aniso_U_13
_atom_site_aniso_U_12
C61 0.017(2) 0.018(2) 0.024(2) -0.0003(17) 0.0018(18) 0.0023(16)
C60 0.020(2) 0.0154(19) 0.021(2) 0.0054(16) 0.0034(18) 0.0036(16)
C57 0.014(2) 0.026(2) 0.016(2) -0.0026(17) 0.0005(17) -0.0005(16)
C56 0.021(2) 0.023(2) 0.022(2) -0.0034(17) 0.0026(19) -0.0013(16)
C55 0.021(2) 0.020(2) 0.027(3) 0.0016(18) -0.0017(19) -0.0041(16)
C54 0.017(2) 0.027(2) 0.017(2) -0.0049(18) -0.0034(17) 0.0001(16)
C53 0.016(2) 0.031(2) 0.022(2) -0.001(2) -0.0035(18) -0.0029(18)
C52 0.043(3) 0.041(3) 0.026(3) 0.003(2) 0.014(2) 0.010(2)
C59 0.022(2) 0.021(2) 0.024(2) -0.0074(18) 0.0017(19) 0.0009(16)
C58 0.024(2) 0.020(2) 0.025(2) 0.0043(17) -0.0027(19) -0.0022(17)
C65 0.018(2) 0.023(2) 0.019(2) 0.0038(17) 0.0025(18) 0.0007(16)
C68 0.017(2) 0.043(3) 0.028(3) 0.009(2) 0.000(2) -0.0052(18)
C67 0.031(3) 0.050(3) 0.030(3) -0.008(2) -0.002(2) -0.011(2)
C66 0.028(2) 0.041(2) 0.017(2) -0.0044(19) 0.001(2) -0.0033(19)
C62 0.020(2) 0.024(2) 0.026(3) -0.0011(18) 0.0089(19) -0.0028(16)
C63 0.024(2) 0.033(2) 0.036(3) -0.006(2) 0.001(2) -0.0065(18)
C64 0.031(3) 0.030(2) 0.026(3) -0.0085(19) 0.004(2) -0.0062(19)
C10 0.015(2) 0.021(2) 0.018(2) 0.0034(17) -0.0060(17) -0.0023(16)
C9 0.0136(19) 0.0159(19) 0.020(2) 0.0024(17) -0.0020(16) -0.0011(15)
C6 0.0145(19) 0.017(2) 0.017(2) -0.0030(16) -0.0031(16) 0.0024(15)
C5 0.021(2) 0.018(2) 0.030(3) 0.0044(17) -0.0094(19) 0.0002(16)
C4 0.021(2) 0.020(2) 0.030(3) -0.0002(18) -0.0027(19) -0.0077(16)
C3 0.016(2) 0.021(2) 0.017(2) -0.0034(16) -0.0042(17) 0.0049(15)
C2 0.022(2) 0.022(2) 0.018(2) -0.0070(18) -0.0028(18) -0.0005(17)
C1 0.022(2) 0.047(3) 0.056(3) 0.001(2) -0.021(2) -0.004(2)
C8 0.023(2) 0.0125(19) 0.018(2) 0.0014(15) -0.0014(18) 0.0029(15)
C7 0.0131(19) 0.017(2) 0.020(2) -0.0020(16) -0.0033(17) -0.0013(15)
C14 0.0137(19) 0.0199(19) 0.019(2) 0.0027(18) -0.0031(16) -0.0005(16)
C17 0.027(2) 0.025(2) 0.024(2) -0.0020(18) -0.0035(19) -0.0055(18)
C16 0.027(2) 0.024(2) 0.026(2) -0.0083(18) 0.0035(19) 0.0030(18)
C15 0.015(2) 0.020(2) 0.028(2) 0.0043(18) 0.0002(18) -0.0018(16)
C11 0.025(2) 0.027(2) 0.023(2) -0.0092(18) -0.0057(19) 0.0010(18)
C12 0.030(2) 0.022(2) 0.034(3) -0.0067(19) -0.005(2) 0.0075(18)
C13 0.018(2) 0.025(2) 0.036(3) -0.0005(19) -0.009(2) 0.0072(17)
C44 0.016(2) 0.025(2) 0.028(3) -0.0033(18) 0.0045(19) 0.0067(17)
C43 0.018(2) 0.024(2) 0.026(2) 0.0028(18) 0.0054(18) 0.0119(17)
C40 0.020(2) 0.021(2) 0.022(2) 0.0011(17) 0.0002(18) 0.0035(16)
C39 0.031(2) 0.025(2) 0.031(3) -0.0014(19) 0.004(2) 0.0095(18)
C38 0.031(2) 0.022(2) 0.030(3) 0.0033(19) 0.005(2) 0.0039(18)
C37 0.016(2) 0.026(2) 0.020(2) 0.0013(18) -0.0011(18) -0.0006(16)
C36 0.017(2) 0.025(2) 0.032(3) 0.001(2) -0.0005(19) -0.0045(17)
C35 0.055(3) 0.037(3) 0.033(3) 0.012(2) 0.016(2) -0.007(2)
C42 0.019(2) 0.023(2) 0.025(2) -0.0072(18) -0.0003(19) 0.0031(16)
C41 0.026(2) 0.019(2) 0.019(2) 0.0039(17) -0.0006(19) 0.0046(17)
C48 0.019(2) 0.034(2) 0.024(2) 0.0013(19) 0.0003(19) 0.0032(18)
C51 0.020(2) 0.054(3) 0.035(3) -0.002(2) 0.003(2) -0.009(2)
C50 0.030(3) 0.065(3) 0.032(3) -0.003(2) -0.010(2) -0.014(2)
C49 0.031(3) 0.050(3) 0.024(3) -0.001(2) -0.002(2) 0.000(2)
C45 0.026(2) 0.033(2) 0.031(3) -0.0064(19) 0.010(2) -0.0021(18)
C46 0.026(3) 0.057(3) 0.038(3) -0.020(2) 0.004(2) -0.013(2)
C47 0.024(2) 0.060(3) 0.026(3) -0.010(2) 0.008(2) 0.003(2)
C31 0.028(3) 0.036(2) 0.024(3) 0.0032(19) 0.001(2) 0.0004(19)
C26 0.027(2) 0.030(2) 0.030(3) 0.002(2) -0.004(2) 0.0053(19)
C23 0.025(2) 0.026(2) 0.035(3) 0.009(2) -0.005(2) -0.0028(18)
C22 0.024(2) 0.026(2) 0.032(3) -0.0032(18) -0.002(2) -0.0021(17)
C21 0.031(3) 0.031(2) 0.040(3) 0.004(2) 0.000(2) 0.002(2)
C20 0.027(2) 0.037(3) 0.035(3) 0.003(2) -0.006(2) -0.0026(19)
C19 0.035(3) 0.045(3) 0.044(3) 0.006(2) -0.010(3) -0.008(2)
C18 0.023(3) 0.073(3) 0.072(4) -0.015(3) -0.013(3) 0.000(2)
C24 0.032(3) 0.047(3) 0.034(3) -0.006(2) 0.004(2) -0.004(2)
C27 0.023(2) 0.033(2) 0.034(3) 0.001(2) -0.005(2) 0.0040(18)
C30 0.031(3) 0.047(3) 0.027(3) 0.005(2) -0.002(2) 0.012(2)
C29 0.030(3) 0.045(3) 0.040(3) 0.022(2) 0.007(2) 0.001(2)
C28 0.027(2) 0.044(3) 0.037(3) 0.005(2) 0.007(2) -0.006(2)
C32 0.038(3) 0.044(3) 0.031(3) 0.002(2) -0.007(2) 0.003(2)
C33 0.030(3) 0.046(3) 0.021(3) 0.0021(19) 0.003(2) -0.002(2)
C34 0.033(3) 0.047(3) 0.046(3) -0.006(2) 0.015(2) -0.009(2)
C25 0.034(3) 0.052(3) 0.027(3) -0.001(2) 0.000(2) 0.003(2)
N7 0.0194(18) 0.0271(18) 0.024(2) -0.0078(15) 0.0068(16) -0.0046(14)
N8 0.0176(17) 0.0247(17) 0.0212(19) 0.0036(14) 0.0025(15) -0.0021(14)
N1 0.0150(17) 0.0222(17) 0.029(2) -0.0029(15) -0.0058(15) 0.0026(14)
N2 0.0193(17) 0.0204(17) 0.0225(18) -0.0028(15) -0.0062(14) 0.0002(13)
N5 0.0184(18) 0.040(2) 0.018(2) -0.0035(16) 0.0041(15) 0.0009(15)
N6 0.0194(18) 0.040(2) 0.025(2) -0.0015(16) 0.0028(16) -0.0011(15)
N4 0.027(2) 0.042(2) 0.028(2) 0.0053(17) 0.0013(17) -0.0024(16)
N3 0.025(2) 0.046(2) 0.028(2) 0.0082(17) -0.0017(17) -0.0016(16)
O7 0.0311(17) 0.0337(17) 0.0241(17) 0.0009(13) 0.0092(14) 0.0034(12)
O8 0.051(2) 0.0300(16) 0.0339(19) -0.0090(14) 0.0181(16) 0.0014(14)
O1 0.0200(15) 0.0319(16) 0.0400(19) 0.0045(13) -0.0158(13) -0.0045(12)
O2 0.0288(17) 0.0212(15) 0.0364(18) 0.0030(13) -0.0150(14) 0.0047(12)
O5 0.0433(18) 0.0265(16) 0.0320(18) 0.0106(13) 0.0146(15) 0.0037(13)
O6 0.049(2) 0.0298(16) 0.0305(19) -0.0004(14) 0.0147(15) -0.0001(14)
O3 0.0232(18) 0.077(2) 0.058(2) -0.0007(18) 0.0023(17) 0.0073(16)
O4 0.045(2) 0.158(4) 0.041(2) -0.020(2) -0.0127(19) -0.013(2)
Cu4 0.0166(4) 0.0297(4) 0.0209(4) 0 0.0044(3) 0
Cu1 0.0155(3) 0.0208(4) 0.0265(4) 0 -0.0102(3) 0
Cu3 0.0186(4) 0.0484(5) 0.0220(4) 0 0.0054(3) 0
Cu2 0.0230(4) 0.0444(5) 0.0302(5) 0 -0.0006(3) 0

loop_
_atom_type_symbol
_atom_type_description
_atom_type_scat_dispersion_real
_atom_type_scat_dispersion_imag
_atom_type_scat_source
C C 0.0033 0.0016 'International Tables Vol C Tables 4.2.6.8 and 6.1.1.4'
H H 0 0 'International Tables Vol C Tables 4.2.6.8 and 6.1.1.4'
N N 0.0061 0.0033 'International Tables Vol C Tables 4.2.6.8 and 6.1.1.4'
O O 0.0106 0.006 'International Tables Vol C Tables 4.2.6.8 and 6.1.1.4'
Cu Cu 0.3201 1.2651 'International Tables Vol C Tables 4.2.6.8 and 6.1.1.4'

loop_
_geom_angle_atom_site_label_1
_geom_angle_atom_site_label_2
_geom_angle_atom_site_label_3
_geom_angle
_geom_angle_site_symmetry_1
_geom_angle_site_symmetry_3
N7 C61 C60 123.0(3) . .
N7 C61 C62 108.7(3) . .
C60 C61 C62 128.2(4) . .
C61 C60 C65 126.6(3) . .
C61 C60 C57 117.2(3) . .
C65 C60 C57 116.1(3) . .
C58 C57 C56 119.1(3) . .
C58 C57 C60 122.7(3) . .
C56 C57 C60 118.2(3) . .
C55 C56 C57 120.0(3) . .
C55 C56 H56 120 . .
C57 C56 H56 120 . .
C56 C55 C54 120.7(3) . .
C56 C55 H55 119.7 . .
C54 C55 H55 119.7 . .
C55 C54 C59 119.2(4) . .
C55 C54 C53 121.8(3) . .
C59 C54 C53 118.9(3) . .
O8 C53 O7 124.7(4) . .
O8 C53 C54 124.3(4) . .
O7 C53 C54 111.0(3) . .
O7 C52 H52A 109.5 . .
O7 C52 H52B 109.5 . .
H52A C52 H52B 109.5 . .
O7 C52 H52C 109.5 . .
H52A C52 H52C 109.5 . .
H52B C52 H52C 109.5 . .
C58 C59 C54 119.7(3) . .
C58 C59 H59 120.2 . .
C54 C59 H59 120.2 . .
C59 C58 C57 121.2(3) . .
C59 C58 H58 119.4 . .
C57 C58 H58 119.4 . .
N8 C65 C60 123.0(3) . .
N8 C65 C66 109.0(3) . .
C60 C65 C66 127.9(4) . .
N8 C68 C67 112.0(4) . .
N8 C68 H68 124 . .
C67 C68 H68 124 . .
C68 C67 C66 107.0(4) . .
C68 C67 H67 126.5 . .
C66 C67 H67 126.5 . .
C67 C66 C65 106.5(4) . .
C67 C66 H66 126.7 . .
C65 C66 H66 126.7 . .
C63 C62 C61 106.3(3) . .
C63 C62 H62 126.9 . .
C61 C62 H62 126.9 . .
C62 C63 C64 107.1(4) . .
C62 C63 H63 126.4 . .
C64 C63 H63 126.4 . .
N7 C64 C63 111.4(4) . .
N7 C64 H64 124.3 . .
C63 C64 H64 124.3 . .
C9 C10 N1 122.9(3) . .
C9 C10 C11 129.2(3) . .
N1 C10 C11 107.9(3) . .
C10 C9 C14 125.0(3) . .
C10 C9 C6 117.8(3) . .
C14 C9 C6 117.2(3) . .
C7 C6 C5 118.2(3) . .
C7 C6 C9 120.1(3) . .
C5 C6 C9 121.7(3) . .
C4 C5 C6 121.0(3) . .
C4 C5 H5 119.5 . .
C6 C5 H5 119.5 . .
C3 C4 C5 119.6(3) . .
C3 C4 H4 120.2 . .
C5 C4 H4 120.2 . .
C4 C3 C8 119.9(3) . .
C4 C3 C2 123.1(3) . .
C8 C3 C2 116.9(3) . .
O2 C2 O1 123.1(3) . .
O2 C2 C3 123.9(3) . .
O1 C2 C3 112.9(3) . .
O1 C1 H1A 109.5 . .
O1 C1 H1B 109.5 . .
H1A C1 H1B 109.5 . .
O1 C1 H1C 109.5 . .
H1A C1 H1C 109.5 . .
H1B C1 H1C 109.5 . .
C7 C8 C3 120.0(3) . .
C7 C8 H8 120 . .
C3 C8 H8 120 . .
C8 C7 C6 121.0(3) . .
C8 C7 H7 119.5 . .
C6 C7 H7 119.5 . .
N2 C14 C9 123.4(3) . .
N2 C14 C15 108.2(3) . .
C9 C14 C15 128.5(3) . .
N2 C17 C16 111.3(3) . .
N2 C17 H17 124.3 . .
C16 C17 H17 124.3 . .
C15 C16 C17 106.1(3) . .
C15 C16 H16 127 . .
C17 C16 H16 127 . .
C16 C15 C14 107.7(3) . .
C16 C15 H15 126.1 . .
C14 C15 H15 126.1 . .
C12 C11 C10 107.9(3) . .
C12 C11 H11 126 . .
C10 C11 H11 126 . .
C11 C12 C13 106.3(3) . .
C11 C12 H12 126.8 . .
C13 C12 H12 126.8 . .
N1 C13 C12 111.5(3) . .
N1 C13 H13 124.3 . .
C12 C13 H13 124.3 . .
N5 C44 C43 123.3(3) . .
N5 C44 C45 108.4(3) . .
C43 C44 C45 128.2(4) . .
C44 C43 C48 125.2(4) . .
C44 C43 C40 117.2(3) . .
C48 C43 C40 117.5(4) . .
C41 C40 C39 118.2(4) . .
C41 C40 C43 119.5(3) . .
C39 C40 C43 122.3(3) . .
C38 C39 C40 121.0(4) . .
C38 C39 H39 119.5 . .
C40 C39 H39 119.5 . .
C39 C38 C37 120.1(4) . .
C39 C38 H38 120 . .
C37 C38 H38 120 . .
C42 C37 C38 119.4(4) . .
C42 C37 C36 117.0(3) . .
C38 C37 C36 123.6(3) . .
O6 C36 O5 122.8(4) . .
O6 C36 C37 124.0(3) . .
O5 C36 C37 113.2(3) . .
O5 C35 H35A 109.5 . .
O5 C35 H35B 109.5 . .
H35A C35 H35B 109.5 . .
O5 C35 H35C 109.5 . .
H35A C35 H35C 109.5 . .
H35B C35 H35C 109.5 . .
C41 C42 C37 120.3(3) . .
C41 C42 H42 119.9 . .
C37 C42 H42 119.9 . .
C42 C41 C40 121.0(3) . .
C42 C41 H41 119.5 . .
C40 C41 H41 119.5 . .
C43 C48 N6 123.4(4) . .
C43 C48 C49 128.7(4) . .
N6 C48 C49 107.9(3) . .
N6 C51 C50 110.6(4) . .
N6 C51 H51 124.7 . .
C50 C51 H51 124.7 . .
C49 C50 C51 106.9(4) . .
C49 C50 H50 126.5 . .
C51 C50 H50 126.5 . .
C50 C49 C48 107.4(4) . .
C50 C49 H49 126.3 . .
C48 C49 H49 126.3 . .
C46 C45 C44 107.3(4) . .
C46 C45 H45 126.4 . .
C44 C45 H45 126.4 . .
C45 C46 C47 106.4(4) . .
C45 C46 H46 126.8 . .
C47 C46 H46 126.8 . .
N5 C47 C46 111.7(4) . .
N5 C47 H47 124.1 . .
C46 C47 H47 124.1 . .
C26 C31 N4 123.6(4) . .
C26 C31 C32 128.5(4) . .
N4 C31 C32 107.5(4) . .
C31 C26 C27 125.2(4) . .
C31 C26 C23 117.3(4) . .
C27 C26 C23 117.5(4) . .
C22 C23 C24 118.2(4) . .
C22 C23 C26 122.1(4) . .
C24 C23 C26 119.7(4) . .
C21 C22 C23 120.1(4) . .
C21 C22 H22 119.9 . .
C23 C22 H22 119.9 . .
C22 C21 C20 121.1(4) . .
C22 C21 H21 119.5 . .
C20 C21 H21 119.5 . .
C21 C20 C25 119.2(4) . .
C21 C20 C19 123.3(4) . .
C25 C20 C19 117.5(4) . .
O4 C19 O3 124.8(4) . .
O4 C19 C20 124.0(5) . .
O3 C19 C20 111.2(4) . .
O3 C18 H18A 109.5 . .
O3 C18 H18B 109.5 . .
H18A C18 H18B 109.5 . .
O3 C18 H18C 109.5 . .
H18A C18 H18C 109.5 . .
H18B C18 H18C 109.5 . .
C25 C24 C23 120.8(4) . .
C25 C24 H24 119.6 . .
C23 C24 H24 119.6 . .
C26 C27 N3 123.3(4) . .
C26 C27 C28 129.2(4) . .
N3 C27 C28 107.4(4) . .
N3 C30 C29 111.5(4) . .
N3 C30 H30 124.2 . .
C29 C30 H30 124.2 . .
C28 C29 C30 107.6(4) . .
C28 C29 H29 126.2 . .
C30 C29 H29 126.2 . .
C29 C28 C27 107.4(4) . .
C29 C28 H28 126.3 . .
C27 C28 H28 126.3 . .
C33 C32 C31 110.5(4) . .
C33 C32 H32 124.8 . .
C31 C32 H32 124.8 . .
C32 C33 C34 102.2(4) . .
C32 C33 H33 128.9 . .
C34 C33 H33 128.9 . .
N4 C34 C33 113.9(4) . .
N4 C34 H34 123 . .
C33 C34 H34 123 . .
C24 C25 C20 120.6(4) . .
C24 C25 H25 119.7 . .
C20 C25 H25 119.7 . .
C64 N7 C61 106.5(3) . .
C64 N7 Cu4 126.1(3) . .
C61 N7 Cu4 127.4(3) . .
C68 N8 C65 105.5(3) . .
C68 N8 Cu4 127.1(3) . .
C65 N8 Cu4 127.2(2) . .
C13 N1 C10 106.4(3) . .
C13 N1 Cu1 124.1(2) . .
C10 N1 Cu1 126.1(2) . .
C17 N2 C14 106.7(3) . .
C17 N2 Cu1 124.0(3) . .
C14 N2 Cu1 126.8(2) . .
C47 N5 C44 106.2(3) . .
C47 N5 Cu3 125.6(3) . .
C44 N5 Cu3 125.5(3) . .
C51 N6 C48 107.0(3) . .
C51 N6 Cu3 125.4(3) . .
C48 N6 Cu3 127.4(3) . .
C34 N4 C31 105.9(3) . .
C34 N4 Cu2 125.2(3) . .
C31 N4 Cu2 127.6(3) . .
C30 N3 C27 105.9(3) . .
C30 N3 Cu2 124.5(3) . .
C27 N3 Cu2 126.8(3) . .
C53 O7 C52 115.5(3) . .
C2 O1 C1 114.0(3) . .
C36 O5 C35 115.2(3) . .
C19 O3 C18 112.2(4) . .
N8 Cu4 N8 143.34(17) 2_556 .
N8 Cu4 N7 92.51(13) 2_556 2_556
N8 Cu4 N7 98.28(13) . 2_556
N8 Cu4 N7 98.28(13) 2_556 .
N8 Cu4 N7 92.51(13) . .
N7 Cu4 N7 145.27(17) 2_556 .
N2 Cu1 N2 98.73(17) 2_656 .
N2 Cu1 N1 141.26(13) 2_656 .
N2 Cu1 N1 92.21(12) . .
N2 Cu1 N1 92.21(12) 2_656 2_656
N2 Cu1 N1 141.25(13) . 2_656
N1 Cu1 N1 102.13(18) . 2_656
N6 Cu3 N6 146.39(19) 2_655 .
N6 Cu3 N5 100.64(13) 2_655 .
N6 Cu3 N5 91.88(13) . .
N6 Cu3 N5 91.88(13) 2_655 2_655
N6 Cu3 N5 100.64(13) . 2_655
N5 Cu3 N5 135.83(18) . 2_655
N4 Cu2 N4 144.3(2) 2_556 .
N4 Cu2 N3 92.25(14) 2_556 2_556
N4 Cu2 N3 99.57(15) . 2_556
N4 Cu2 N3 99.57(15) 2_556 .
N4 Cu2 N3 92.25(14) . .
N3 Cu2 N3 140.8(2) 2_556 .

loop_
_geom_bond_atom_site_label_1
_geom_bond_atom_site_label_2
_geom_bond_distance
_geom_bond_site_symmetry_2
C61 N7 1.392(5) .
C61 C60 1.397(5) .
C61 C62 1.425(5) .
C60 C65 1.401(5) .
C60 C57 1.494(5) .
C57 C58 1.377(5) .
C57 C56 1.399(5) .
C56 C55 1.379(5) .
C56 H56 0.95 .
C55 C54 1.380(5) .
C55 H55 0.95 .
C54 C59 1.404(5) .
C54 C53 1.500(5) .
C53 O8 1.198(4) .
C53 O7 1.335(4) .
C52 O7 1.454(4) .
C52 H52A 0.98 .
C52 H52B 0.98 .
C52 H52C 0.98 .
C59 C58 1.373(5) .
C59 H59 0.95 .
C58 H58 0.95 .
C65 N8 1.396(4) .
C65 C66 1.405(5) .
C68 N8 1.340(5) .
C68 C67 1.376(5) .
C68 H68 0.95 .
C67 C66 1.376(5) .
C67 H67 0.95 .
C66 H66 0.95 .
C62 C63 1.361(5) .
C62 H62 0.95 .
C63 C64 1.404(5) .
C63 H63 0.95 .
C64 N7 1.322(5) .
C64 H64 0.95 .
C10 C9 1.397(5) .
C10 N1 1.406(4) .
C10 C11 1.415(5) .
C9 C14 1.398(5) .
C9 C6 1.489(5) .
C6 C7 1.391(5) .
C6 C5 1.391(5) .
C5 C4 1.389(5) .
C5 H5 0.95 .
C4 C3 1.381(5) .
C4 H4 0.95 .
C3 C8 1.387(5) .
C3 C2 1.496(5) .
C2 O2 1.200(4) .
C2 O1 1.336(4) .
C1 O1 1.451(4) .
C1 H1A 0.98 .
C1 H1B 0.98 .
C1 H1C 0.98 .
C8 C7 1.378(5) .
C8 H8 0.95 .
C7 H7 0.95 .
C14 N2 1.389(4) .
C14 C15 1.415(5) .
C17 N2 1.336(5) .
C17 C16 1.406(5) .
C17 H17 0.95 .
C16 C15 1.365(5) .
C16 H16 0.95 .
C15 H15 0.95 .
C11 C12 1.363(5) .
C11 H11 0.95 .
C12 C13 1.409(5) .
C12 H12 0.95 .
C13 N1 1.334(4) .
C13 H13 0.95 .
C44 N5 1.394(5) .
C44 C43 1.400(5) .
C44 C45 1.413(5) .
C43 C48 1.401(5) .
C43 C40 1.494(5) .
C40 C41 1.383(5) .
C40 C39 1.398(5) .
C39 C38 1.373(5) .
C39 H39 0.95 .
C38 C37 1.387(5) .
C38 H38 0.95 .
C37 C42 1.384(5) .
C37 C36 1.490(5) .
C36 O6 1.199(4) .
C36 O5 1.336(4) .
C35 O5 1.445(5) .
C35 H35A 0.98 .
C35 H35B 0.98 .
C35 H35C 0.98 .
C42 C41 1.378(5) .
C42 H42 0.95 .
C41 H41 0.95 .
C48 N6 1.401(5) .
C48 C49 1.417(5) .
C51 N6 1.342(5) .
C51 C50 1.406(6) .
C51 H51 0.95 .
C50 C49 1.372(6) .
C50 H50 0.95 .
C49 H49 0.95 .
C45 C46 1.364(6) .
C45 H45 0.95 .
C46 C47 1.396(6) .
C46 H46 0.95 .
C47 N5 1.332(5) .
C47 H47 0.95 .
C31 C26 1.390(5) .
C31 N4 1.405(5) .
C31 C32 1.430(6) .
C26 C27 1.394(5) .
C26 C23 1.489(5) .
C23 C22 1.407(5) .
C23 C24 1.408(6) .
C22 C21 1.365(5) .
C22 H22 0.95 .
C21 C20 1.389(6) .
C21 H21 0.95 .
C20 C25 1.389(6) .
C20 C19 1.502(6) .
C19 O4 1.193(5) .
C19 O3 1.346(5) .
C18 O3 1.459(5) .
C18 H18A 0.98 .
C18 H18B 0.98 .
C18 H18C 0.98 .
C24 C25 1.361(6) .
C24 H24 0.95 .
C27 N3 1.408(5) .
C27 C28 1.441(6) .
C30 N3 1.350(5) .
C30 C29 1.392(6) .
C30 H30 0.95 .
C29 C28 1.348(6) .
C29 H29 0.95 .
C28 H28 0.95 .
C32 C33 1.393(6) .
C32 H32 0.95 .
C33 C34 1.441(6) .
C33 H33 0.95 .
C34 N4 1.350(5) .
C34 H34 0.95 .
C25 H25 0.95 .
N7 Cu4 1.947(3) .
N8 Cu4 1.942(3) .
N1 Cu1 1.944(3) .
N2 Cu1 1.936(3) .
N5 Cu3 1.958(3) .
N6 Cu3 1.930(3) .
N4 Cu2 1.924(3) .
N3 Cu2 1.936(3) .
Cu4 N8 1.942(3) 2_556
Cu4 N7 1.947(3) 2_556
Cu1 N2 1.936(3) 2_656
Cu1 N1 1.944(3) 2_656
Cu3 N6 1.930(3) 2_655
Cu3 N5 1.958(3) 2_655
Cu2 N4 1.924(3) 2_556
Cu2 N3 1.936(3) 2_556
